data_2311408
loop_
_publ_author_name
'Kang, Linda'
'Lynch, Genevieve'
'Lynch, Will'
'Padgett, Clifford'

_publ_section_title
;
 Manganese(II) chloride complexes with pyridine <i>N</i>-oxide (PNO)
 derivatives and their solid-state structures.
;
_journal_issue 'Pt 10'
_journal_name_full 'Acta crystallographica. Section E, Crystallographic communications'
_journal_page_first 1434
_journal_page_last 1438
_journal_paper_doi 10.1107/S2056989017012038
_journal_volume 73
_journal_year 2017
_chemical_formula_iupac '[Mn Cl2 (C6 H7 N O) (H2 O)]'
_chemical_formula_moiety 'C6 H9 Cl2 Mn N O2'
_chemical_formula_sum 'C6 H9 Cl2 Mn N O2'
_chemical_formula_weight 252.98
_chemical_name_systematic
'<i>catena</i>-Poly[[aquachloridomanganese(II)]-di-\m-chlorido-[aquachloridomanganese(II)]-bis(\m-2-methylpyridine <i>N</i>-oxide)]'
_space_group_crystal_system orthorhombic
_space_group_IT_number 19
_space_group_name_Hall 'P 2ac 2ab'
_space_group_name_H-M_alt 'P 21 21 21'
_atom_sites_solution_hydrogens mixed
_atom_sites_solution_primary dual
_audit_creation_method
;
Olex2 1.2
(compiled 2017.03.28 svn.r3405 for OlexSys, GUI svn.r5337)
;
_cell_angle_alpha 90
_cell_angle_beta 90
_cell_angle_gamma 90
_cell_formula_units_Z 4
_cell_length_a 6.862(2)
_cell_length_b 7.491(2)
_cell_length_c 18.047(5)
_cell_measurement_reflns_used 2686
_cell_measurement_temperature 173(2)
_cell_measurement_theta_max 27.5
_cell_measurement_theta_min 2.7
_cell_volume 927.7(4)
_computing_cell_refinement
;
CrystalClearSM Expert (Rigaku, 2011)
;
_computing_data_collection
;
CrystalClearSM Expert (Rigaku, 2011)
;
_computing_data_reduction
;
CrystalClearSM Expert (Rigaku, 2011)
;
_computing_molecular_graphics
;
<i>OLEX2</i> (Dolomanov <i>et al.</i>,  2009)
;
_computing_publication_material
;
<i>OLEX2</i> (Dolomanov <i>et al.</i>,  2009)
;
_computing_structure_refinement
;
SHELXL2017 (Sheldrick, 2015<i>b</i>)
;
_computing_structure_solution
;
SHELXT (Sheldrick, 2015<i>a</i>)
;
_diffrn_ambient_temperature 173.15
_diffrn_measured_fraction_theta_full 0.995
_diffrn_measured_fraction_theta_max 0.992
_diffrn_measurement_device_type 'Rigaku XtalLab mini CCD'
_diffrn_measurement_method '\w scans'
_diffrn_radiation_type MoK\a
_diffrn_radiation_wavelength 0.71075
_diffrn_reflns_av_R_equivalents 0.0509
_diffrn_reflns_limit_h_max 8
_diffrn_reflns_limit_h_min -8
_diffrn_reflns_limit_k_max 9
_diffrn_reflns_limit_k_min -9
_diffrn_reflns_limit_l_max 23
_diffrn_reflns_limit_l_min -23
_diffrn_reflns_number 8438
_diffrn_reflns_theta_full 25.242
_diffrn_reflns_theta_max 27.462
_diffrn_reflns_theta_min 2.257
_diffrn_standards_number 0
_exptl_absorpt_coefficient_mu 1.955
_exptl_absorpt_correction_T_max 0.7374
_exptl_absorpt_correction_T_min 0.5631
_exptl_absorpt_correction_type multi-scan
_exptl_absorpt_process_details
;
(REQAB; Rigaku, 1998)
;
_exptl_crystal_colour Colorless
_exptl_crystal_density_diffrn 1.811
_exptl_crystal_density_method "'not measured"
_exptl_crystal_description Prism
_exptl_crystal_F_000 508
_exptl_crystal_size_max 0.2
_exptl_crystal_size_mid 0.2
_exptl_crystal_size_min 0.1
_refine_diff_density_max 0.950
_refine_diff_density_min -0.731
_refine_ls_abs_structure_details
;
 Refined as an inversion twin.
;
_refine_ls_abs_structure_Flack 0.44(8)
_refine_ls_extinction_method none
_refine_ls_goodness_of_fit_ref 1.119
_refine_ls_hydrogen_treatment constr
_refine_ls_matrix_type full
_refine_ls_number_parameters 112
_refine_ls_number_reflns 2109
_refine_ls_number_restraints 0
_refine_ls_restrained_S_all 1.119
_refine_ls_R_factor_all 0.0631
_refine_ls_R_factor_gt 0.0511
_refine_ls_shift/su_max 0.000
_refine_ls_shift/su_mean 0.000
_refine_ls_structure_factor_coef Fsqd
_refine_ls_weighting_details 'w=1/[\s^2^(Fo^2^)+(0.0040P)^2^+2.3909P] where P=(Fo^2^+2Fc^2^)/3'
_refine_ls_weighting_scheme calc
_refine_ls_wR_factor_gt 0.0940
_refine_ls_wR_factor_ref 0.1000
_reflns_number_gt 1800
_reflns_number_total 2109
_reflns_threshold_expression 'I > 2\s(I)'
_cod_data_source_file zl2709sup1.cif
_cod_data_source_block II
_cod_database_code 2311408
_shelx_space_group_comment
;
The symmetry employed for this shelxl refinement is uniquely defined
by the following loop, which should always be used as a source of
symmetry information in preference to the above space-group names.
They are only intended as comments.
;
_shelx_estimated_absorpt_t_min 0.696
_shelx_estimated_absorpt_t_max 0.828

loop_
_space_group_symop_operation_xyz
'x, y, z'
'x+1/2, -y+1/2, -z'
'-x, y+1/2, -z+1/2'
'-x+1/2, -y, z+1/2'

loop_
_atom_site_type_symbol
_atom_site_label
_atom_site_fract_x
_atom_site_fract_y
_atom_site_fract_z
_atom_site_U_iso_or_equiv
_atom_site_adp_type
_atom_site_calc_flag
_atom_site_occupancy
_atom_site_disorder_assembly
_atom_site_disorder_group
Mn Mn1 0.5059(2) 0.73290(15) 0.50137(7) 0.0197(2) Uani d 1 . .
Cl Cl1 0.2537(3) 0.6800(2) 0.40260(8) 0.0226(3) Uani d 1 . .
O O1 0.7561(8) 0.7085(6) 0.42855(19) 0.0179(9) Uani d 1 . .
N N1 0.7503(11) 0.7249(7) 0.3544(2) 0.0199(11) Uani d 1 . .
C C1 0.7553(14) 0.5782(9) 0.3112(3) 0.0276(15) Uani d 1 . .
Cl Cl2 0.5309(3) 0.4110(3) 0.53742(11) 0.0325(5) Uani d 1 . .
O O2 0.4833(8) 1.0223(7) 0.4655(3) 0.0265(12) Uani d 1 A 1
H H2A 0.546895 1.093811 0.497004 0.040 Uiso d 1 . .
H H2B 0.358601 1.056880 0.464095 0.040 Uiso d 1 . .
C C2 0.7532(15) 0.6041(10) 0.2345(3) 0.0321(16) Uani d 1 . .
H H2 0.758660 0.503891 0.202342 0.038 Uiso calc 1 . .
C C3 0.7436(16) 0.7719(11) 0.2056(4) 0.0370(18) Uani d 1 . .
H H3 0.740766 0.787849 0.153377 0.044 Uiso calc 1 . .
C C4 0.7378(16) 0.9180(10) 0.2515(4) 0.0371(19) Uani d 1 . .
H H4 0.731159 1.035141 0.231495 0.044 Uiso calc 1 . .
C C5 0.7418(15) 0.8925(9) 0.3261(3) 0.0283(16) Uani d 1 . .
H H5 0.738625 0.992359 0.358479 0.034 Uiso calc 1 . .
C C6 0.7629(17) 0.4059(10) 0.3484(4) 0.040(2) Uani d 1 . .
H H6A 0.757534 0.310158 0.311520 0.048 Uiso calc 1 . .
H H6B 0.651845 0.395059 0.382265 0.048 Uiso calc 1 . .
H H6C 0.884583 0.396660 0.376629 0.048 Uiso calc 1 . .

loop_
_atom_site_aniso_label
_atom_site_aniso_U_11
_atom_site_aniso_U_22
_atom_site_aniso_U_33
_atom_site_aniso_U_12
_atom_site_aniso_U_13
_atom_site_aniso_U_23
Mn1 0.0171(4) 0.0266(5) 0.0154(4) -0.0028(5) 0.0017(4) -0.0008(4)
Cl1 0.0212(7) 0.0300(9) 0.0167(6) 0.0003(10) 0.0004(8) -0.0069(6)
O1 0.020(2) 0.025(3) 0.0089(16) -0.005(3) -0.002(2) -0.0013(16)
N1 0.019(2) 0.029(3) 0.012(2) 0.002(3) 0.002(3) -0.001(2)
C1 0.028(4) 0.028(4) 0.026(3) 0.003(5) -0.001(4) -0.005(3)
Cl2 0.0377(12) 0.0234(10) 0.0365(11) -0.0021(10) 0.0037(9) 0.0050(8)
O2 0.015(3) 0.048(3) 0.016(2) -0.009(3) 0.002(2) -0.003(2)
C2 0.036(4) 0.046(5) 0.015(3) 0.007(6) 0.002(4) -0.004(3)
C3 0.048(5) 0.046(5) 0.017(3) 0.004(6) 0.001(4) 0.001(3)
C4 0.060(5) 0.027(4) 0.024(4) 0.002(6) 0.003(5) 0.005(3)
C5 0.042(4) 0.026(4) 0.017(3) 0.007(5) 0.004(4) -0.002(3)
C6 0.061(6) 0.029(4) 0.029(4) 0.007(6) 0.001(5) 0.000(3)

loop_
_atom_type_symbol
_atom_type_description
_atom_type_scat_dispersion_real
_atom_type_scat_dispersion_imag
_atom_type_scat_source
C C 0.0033 0.0016 'International Tables Vol C Tables 4.2.6.8 and 6.1.1.4'
H H 0.0000 0.0000 'International Tables Vol C Tables 4.2.6.8 and 6.1.1.4'
Cl Cl 0.1484 0.1585 'International Tables Vol C Tables 4.2.6.8 and 6.1.1.4'
Mn Mn 0.3368 0.7283 'International Tables Vol C Tables 4.2.6.8 and 6.1.1.4'
N N 0.0061 0.0033 'International Tables Vol C Tables 4.2.6.8 and 6.1.1.4'
O O 0.0106 0.0060 'International Tables Vol C Tables 4.2.6.8 and 6.1.1.4'

loop_
_geom_angle_atom_site_label_1
_geom_angle_atom_site_label_2
_geom_angle_atom_site_label_3
_geom_angle_site_symmetry_1
_geom_angle_site_symmetry_3
_geom_angle
Cl1 Mn1 Cl1 2_566 . 174.01(5)
O1 Mn1 Cl1 2_466 . 84.38(18)
O1 Mn1 Cl1 . 2_566 84.49(18)
O1 Mn1 Cl1 2_466 2_566 94.57(18)
O1 Mn1 Cl1 . . 95.84(18)
O1 Mn1 O1 . 2_466 173.11(6)
O1 Mn1 Cl2 . . 91.26(14)
O1 Mn1 Cl2 2_466 . 95.58(14)
O1 Mn1 O2 2_466 . 85.39(19)
O1 Mn1 O2 . . 87.78(19)
Cl2 Mn1 Cl1 . 2_566 91.40(9)
Cl2 Mn1 Cl1 . . 94.57(9)
O2 Mn1 Cl1 . . 84.34(16)
O2 Mn1 Cl1 . 2_566 89.71(16)
O2 Mn1 Cl2 . . 178.46(15)
Mn1 Cl1 Mn1 2_466 . 86.32(13)
Mn1 O1 Mn1 . 2_566 104.73(19)
N1 O1 Mn1 . 2_566 125.7(5)
N1 O1 Mn1 . . 124.9(5)
O1 N1 C1 . . 120.1(5)
O1 N1 C5 . . 117.4(5)
C1 N1 C5 . . 122.5(5)
N1 C1 C2 . . 117.4(7)
N1 C1 C6 . . 117.1(6)
C2 C1 C6 . . 125.5(7)
Mn1 O2 H2A . . 110.9
Mn1 O2 H2B . . 110.5
H2A O2 H2B . . 108.1
C1 C2 H2 . . 119.7
C3 C2 C1 . . 120.5(7)
C3 C2 H2 . . 119.7
C2 C3 H3 . . 119.8
C2 C3 C4 . . 120.3(6)
C4 C3 H3 . . 119.8
C3 C4 H4 . . 120.5
C5 C4 C3 . . 119.0(7)
C5 C4 H4 . . 120.5
N1 C5 C4 . . 120.3(6)
N1 C5 H5 . . 119.9
C4 C5 H5 . . 119.9
C1 C6 H6A . . 109.5
C1 C6 H6B . . 109.5
C1 C6 H6C . . 109.5
H6A C6 H6B . . 109.5
H6A C6 H6C . . 109.5
H6B C6 H6C . . 109.5

loop_
_geom_bond_atom_site_label_1
_geom_bond_atom_site_label_2
_geom_bond_site_symmetry_2
_geom_bond_distance
Mn1 Cl1 2_566 2.514(3)
Mn1 Cl1 . 2.516(4)
Mn1 O1 2_466 2.174(5)
Mn1 O1 . 2.171(6)
Mn1 Cl2 . 2.503(4)
Mn1 O2 . 2.268(6)
O1 N1 . 1.345(6)
N1 C1 . 1.348(8)
N1 C5 . 1.357(8)
C1 C2 . 1.397(9)
C1 C6 . 1.456(10)
O2 H2A . 0.8951
O2 H2B . 0.8947
C2 H2 . 0.9500
C2 C3 . 1.363(10)
C3 H3 . 0.9500
C3 C4 . 1.374(10)
C4 H4 . 0.9500
C4 C5 . 1.360(9)
C5 H5 . 0.9500
C6 H6A . 0.9800
C6 H6B . 0.9800
C6 H6C . 0.9800

loop_
_geom_hbond_atom_site_label_D
_geom_hbond_atom_site_label_H
_geom_hbond_atom_site_label_A
_geom_hbond_site_symmetry_A
_geom_hbond_distance_DH
_geom_hbond_distance_HA
_geom_hbond_distance_DA
_geom_hbond_angle_DHA
_geom_hbond_publ_flag
O2 H2A Cl2 1_565 0.90 2.49 3.205(7) 137.4 yes
O2 H2B Cl2 2_466 0.89 2.26 3.145(7) 169.2 yes

loop_
_geom_torsion_atom_site_label_1
_geom_torsion_atom_site_label_2
_geom_torsion_atom_site_label_3
_geom_torsion_atom_site_label_4
_geom_torsion_site_symmetry_1
_geom_torsion
Mn1 O1 N1 C1 . -102.4(8)
Mn1 O1 N1 C1 2_566 105.6(8)
Mn1 O1 N1 C5 . 78.4(9)
Mn1 O1 N1 C5 2_566 -73.7(9)
O1 N1 C1 C2 . -178.6(8)
O1 N1 C1 C6 . 1.2(13)
O1 N1 C5 C4 . 179.3(9)
N1 C1 C2 C3 . -1.0(16)
C1 N1 C5 C4 . 0.0(15)
C1 C2 C3 C4 . 0.7(17)
C2 C3 C4 C5 . 0.0(17)
C3 C4 C5 N1 . -0.3(17)
C5 N1 C1 C2 . 0.6(14)
C5 N1 C1 C6 . -179.6(10)
C6 C1 C2 C3 . 179.2(11)
